data_7202220
loop_
_publ_author_name
'Kostakis, George E.'
'Abbas, Ghulam'
'Anson, Christopher E.'
'Powell, Annie K.'

_publ_section_title
;
 A new class of 3-D porous framework: [Ln(H2O)n]3+ ions act as pillars
 between \p-stacked and H-bonded sheets of (m-BDTH)&#x2212; organic
 anions in [Ln(H2O)n](m-BDTH)3&#x00B7;9(H2O) (Ln = Pr, n = 9; Ln = Gd,
 n = 8)
;
_journal_issue 9
_journal_name_full CrystEngComm
_journal_page_first 1117
_journal_paper_doi 10.1039/b807028h
_journal_volume 10
_journal_year 2008
_chemical_formula_moiety 'H16 O8 Gd, 3(C8 H5 N8), 0.5(H5 O2), 7(H2 O), 0.5(H3 O2)'
_chemical_formula_sum 'C24 H49 Gd N24 O17'
_chemical_formula_weight 1103.12
_chemical_name_systematic
;
?
;
_space_group_IT_number 2
_symmetry_cell_setting triclinic
_symmetry_space_group_name_Hall '-P 1'
_symmetry_space_group_name_H-M 'P -1'
_atom_sites_solution_hydrogens geom
_atom_sites_solution_primary direct
_atom_sites_solution_secondary difmap
_audit_creation_method SHELXL-97
_cell_angle_alpha 78.682(1)
_cell_angle_beta 76.376(1)
_cell_angle_gamma 77.859(1)
_cell_formula_units_Z 2
_cell_length_a 9.9142(3)
_cell_length_b 13.6521(5)
_cell_length_c 16.9555(6)
_cell_measurement_reflns_used 10086
_cell_measurement_temperature 100(2)
_cell_measurement_theta_max 28.08
_cell_measurement_theta_min 2.42
_cell_volume 2154.31(13)
_computing_cell_refinement 'SMART-NT 5.6 (Bruker AXS Inc., 2005)'
_computing_data_collection 'SMART-NT 5.6 (Bruker AXS Inc., 2005)'
_computing_data_reduction 'SAINT+ 6.45 (Bruker AXS Inc., 2003)'
_computing_molecular_graphics 'SHELXTL 6.14 (BrukerAXS Inc., 2003)'
_computing_publication_material 'SHELXTL 6.14 (BrukerAXS Inc., 2003)'
_computing_structure_refinement 'SHELXTL 6.14 (BrukerAXS Inc., 2003)'
_computing_structure_solution 'SHELXTL 6.14 (BrukerAXS Inc., 2003)'
_diffrn_ambient_temperature 100(2)
_diffrn_detector_area_resol_mean 8.333
_diffrn_measured_fraction_theta_full 0.988
_diffrn_measured_fraction_theta_max 0.878
_diffrn_measurement_device_type 'Bruker SMART Apex'
_diffrn_measurement_method 'CCD area detector'
_diffrn_radiation_monochromator graphite
_diffrn_radiation_source 'rotating anode'
_diffrn_radiation_type MoK\a
_diffrn_radiation_wavelength 0.71073
_diffrn_reflns_av_R_equivalents 0.0160
_diffrn_reflns_av_sigmaI/netI 0.0286
_diffrn_reflns_limit_h_max 9
_diffrn_reflns_limit_h_min -13
_diffrn_reflns_limit_k_max 17
_diffrn_reflns_limit_k_min -15
_diffrn_reflns_limit_l_max 21
_diffrn_reflns_limit_l_min -22
_diffrn_reflns_number 12535
_diffrn_reflns_theta_full 25.00
_diffrn_reflns_theta_max 28.08
_diffrn_reflns_theta_min 2.13
_exptl_absorpt_coefficient_mu 1.637
_exptl_absorpt_correction_T_max 0.642
_exptl_absorpt_correction_T_min 0.521
_exptl_absorpt_correction_type multi-scan
_exptl_absorpt_process_details 'SADABS (Bruker AXS Inc., 2005)'
_exptl_crystal_colour 'pale yellow'
_exptl_crystal_density_diffrn 1.701
_exptl_crystal_density_method 'not measured'
_exptl_crystal_description block
_exptl_crystal_F_000 1122
_exptl_crystal_size_max 0.42
_exptl_crystal_size_mid 0.37
_exptl_crystal_size_min 0.31
_refine_diff_density_max 2.120
_refine_diff_density_min -0.815
_refine_diff_density_rms 0.106
_refine_ls_extinction_method none
_refine_ls_goodness_of_fit_ref 1.060
_refine_ls_hydrogen_treatment mixed
_refine_ls_matrix_type full
_refine_ls_number_parameters 691
_refine_ls_number_reflns 9214
_refine_ls_number_restraints 37
_refine_ls_restrained_S_all 1.074
_refine_ls_R_factor_all 0.0329
_refine_ls_R_factor_gt 0.0307
_refine_ls_shift/su_max 0.011
_refine_ls_shift/su_mean 0.000
_refine_ls_structure_factor_coef Fsqd
_refine_ls_weighting_details 'calc w=1/[\s^2^(Fo^2^)+(0.0463P)^2^+2.7181P] where P=(Fo^2^+2Fc^2^)/3'
_refine_ls_weighting_scheme calc
_refine_ls_wR_factor_gt 0.0784
_refine_ls_wR_factor_ref 0.0802
_reflns_number_gt 8664
_reflns_number_total 9214
_reflns_threshold_expression >2sigma(I)
_cod_data_source_file b807028h.txt
_cod_data_source_block 26015
_cod_database_code 7202220

loop_
_symmetry_equiv_pos_as_xyz
'x, y, z'
'-x, -y, -z'

loop_
_atom_site_label
_atom_site_type_symbol
_atom_site_fract_x
_atom_site_fract_y
_atom_site_fract_z
_atom_site_U_iso_or_equiv
_atom_site_adp_type
_atom_site_occupancy
_atom_site_symmetry_multiplicity
_atom_site_calc_flag
_atom_site_refinement_flags
_atom_site_disorder_assembly
_atom_site_disorder_group
Gd1 Gd 0.046560(13) 0.259804(10) 0.768506(8) 0.01488(5) Uani 1 1 d D . .
O1 O 0.1976(2) 0.10112(16) 0.74962(14) 0.0205(4) Uani 1 1 d D . .
H11 H 0.223(4) 0.057(3) 0.786(2) 0.031 Uiso 1 1 d D . .
H12 H 0.180(4) 0.067(3) 0.719(2) 0.031 Uiso 1 1 d D . .
O2 O -0.1057(2) 0.14576(17) 0.77433(14) 0.0227(4) Uani 1 1 d D . .
H21 H -0.187(3) 0.157(3) 0.794(2) 0.034 Uiso 1 1 d D . .
H22 H -0.081(4) 0.106(3) 0.741(2) 0.034 Uiso 1 1 d D . .
O3 O 0.0760(2) 0.24877(17) 0.62604(13) 0.0202(4) Uani 1 1 d D . .
H31 H 0.014(4) 0.242(3) 0.603(2) 0.030 Uiso 1 1 d D . .
H32 H 0.153(3) 0.233(3) 0.597(2) 0.030 Uiso 1 1 d D . .
O4 O -0.1079(2) 0.25002(18) 0.90022(13) 0.0235(4) Uani 1 1 d D . .
H41 H -0.112(4) 0.293(3) 0.934(2) 0.035 Uiso 1 1 d D . .
H42 H -0.123(4) 0.187(2) 0.928(2) 0.035 Uiso 1 1 d D . .
O5 O 0.2675(2) 0.31703(18) 0.70180(14) 0.0246(5) Uani 1 1 d D . .
H51 H 0.260(4) 0.381(2) 0.685(3) 0.037 Uiso 1 1 d D . .
H52 H 0.325(4) 0.296(3) 0.660(2) 0.037 Uiso 1 1 d D . .
O6 O 0.2015(2) 0.2287(2) 0.86499(15) 0.0319(5) Uani 1 1 d D . .
H61 H 0.172(4) 0.168(2) 0.898(2) 0.048 Uiso 1 1 d D . .
H62 H 0.173(5) 0.267(3) 0.909(2) 0.048 Uiso 1 1 d D . .
O7 O -0.1540(2) 0.36900(18) 0.72469(15) 0.0260(5) Uani 1 1 d D . .
H71 H -0.198(4) 0.354(3) 0.695(2) 0.039 Uiso 1 1 d D . .
H72 H -0.213(4) 0.397(3) 0.760(2) 0.039 Uiso 1 1 d D . .
O8 O 0.0288(3) 0.42889(17) 0.79991(14) 0.0267(5) Uani 1 1 d D . .
H81 H -0.018(4) 0.463(2) 0.837(2) 0.040 Uiso 1 1 d D . .
H82 H 0.115(3) 0.416(3) 0.821(2) 0.040 Uiso 1 1 d D . .
C1 C 0.4648(3) 0.4212(2) 0.09094(16) 0.0150(5) Uani 1 1 d . . .
C2 C 0.3226(3) 0.4309(2) 0.08794(16) 0.0155(5) Uani 1 1 d . . .
H2A H 0.2550 0.4829 0.1118 0.019 Uiso 1 1 calc R . .
C3 C 0.2805(3) 0.3640(2) 0.04982(16) 0.0152(5) Uani 1 1 d . . .
C4 C 0.3811(3) 0.2886(2) 0.01433(17) 0.0181(5) Uani 1 1 d . . .
H4A H 0.3527 0.2426 -0.0113 0.022 Uiso 1 1 calc R . .
C5 C 0.5229(3) 0.2802(2) 0.01612(18) 0.0204(6) Uani 1 1 d . . .
H5A H 0.5908 0.2295 -0.0092 0.024 Uiso 1 1 calc R . .
C6 C 0.5650(3) 0.3457(2) 0.05485(18) 0.0186(6) Uani 1 1 d . . .
H6A H 0.6615 0.3394 0.0568 0.022 Uiso 1 1 calc R . .
C7 C 0.5063(3) 0.4921(2) 0.13132(17) 0.0173(5) Uani 1 1 d . . .
N1 N 0.4187(3) 0.5624(2) 0.17119(17) 0.0241(5) Uani 1 1 d . . .
N2 N 0.5019(3) 0.6140(2) 0.19454(18) 0.0283(6) Uani 1 1 d D . .
N3 N 0.6344(3) 0.5768(2) 0.17204(18) 0.0258(6) Uani 1 1 d . . .
N4 N 0.6384(3) 0.50039(19) 0.13229(15) 0.0184(5) Uani 1 1 d . . .
H4 H 0.720(4) 0.468(3) 0.111(2) 0.022 Uiso 1 1 d . . .
C8 C 0.1310(3) 0.3719(2) 0.04780(16) 0.0138(5) Uani 1 1 d . . .
N5 N 0.0224(2) 0.42813(18) 0.09145(14) 0.0155(4) Uani 1 1 d . . .
N6 N -0.0918(2) 0.41034(18) 0.07047(15) 0.0168(5) Uani 1 1 d . . .
N7 N -0.0539(2) 0.34645(18) 0.01691(15) 0.0173(5) Uani 1 1 d . . .
N8 N 0.0869(2) 0.32067(17) 0.00163(14) 0.0164(5) Uani 1 1 d . . .
C9 C 0.2075(3) 0.0352(2) 0.38375(17) 0.0154(5) Uani 1 1 d . . .
C10 C 0.2487(3) 0.0919(2) 0.43132(16) 0.0152(5) Uani 1 1 d . . .
H10A H 0.1796 0.1316 0.4667 0.018 Uiso 1 1 calc R . .
C11 C 0.3917(3) 0.0899(2) 0.42678(16) 0.0151(5) Uani 1 1 d . . .
C12 C 0.4937(3) 0.0304(2) 0.37560(17) 0.0175(5) Uani 1 1 d . . .
H12A H 0.5910 0.0293 0.3724 0.021 Uiso 1 1 calc R . .
C13 C 0.4521(3) -0.0271(2) 0.32953(18) 0.0199(6) Uani 1 1 d . . .
H13A H 0.5211 -0.0683 0.2952 0.024 Uiso 1 1 calc R . .
C14 C 0.3103(3) -0.0245(2) 0.33342(18) 0.0189(6) Uani 1 1 d . . .
H14A H 0.2828 -0.0639 0.3015 0.023 Uiso 1 1 calc R . .
C15 C 0.0579(3) 0.0397(2) 0.38328(16) 0.0151(5) Uani 1 1 d . . .
N9 N 0.0156(2) -0.01421(18) 0.33854(15) 0.0174(5) Uani 1 1 d . . .
N10 N -0.1253(2) 0.01209(18) 0.35196(15) 0.0175(5) Uani 1 1 d . . .
N11 N -0.1650(2) 0.07904(18) 0.40261(14) 0.0166(5) Uani 1 1 d . . .
N12 N -0.0518(2) 0.09866(18) 0.42363(14) 0.0162(5) Uani 1 1 d . . .
C16 C 0.4341(3) 0.1519(2) 0.47493(17) 0.0157(5) Uani 1 1 d . . .
N13 N 0.3489(2) 0.20626(19) 0.52963(15) 0.0189(5) Uani 1 1 d . . .
N14 N 0.4337(3) 0.2506(2) 0.55887(16) 0.0216(5) Uani 1 1 d . . .
N15 N 0.5648(3) 0.22542(19) 0.52438(16) 0.0208(5) Uani 1 1 d . . .
N16 N 0.5666(3) 0.16373(19) 0.47154(15) 0.0168(5) Uani 1 1 d . . .
H16 H 0.638(4) 0.142(3) 0.449(2) 0.020 Uiso 1 1 d . . .
C17 C 0.3668(3) 0.2905(2) 0.28348(17) 0.0173(5) Uani 1 1 d . . .
C18 C 0.3256(3) 0.2321(2) 0.23733(17) 0.0159(5) Uani 1 1 d . . .
H18A H 0.3948 0.1902 0.2037 0.019 Uiso 1 1 calc R . .
C19 C 0.1830(3) 0.2354(2) 0.24063(17) 0.0168(5) Uani 1 1 d . . .
C20 C 0.0813(3) 0.2966(2) 0.29009(19) 0.0227(6) Uani 1 1 d . . .
H20A H -0.0159 0.2989 0.2922 0.027 Uiso 1 1 calc R . .
C21 C 0.1226(3) 0.3538(3) 0.3360(2) 0.0286(7) Uani 1 1 d . . .
H21A H 0.0534 0.3951 0.3702 0.034 Uiso 1 1 calc R . .
C22 C 0.2639(3) 0.3515(2) 0.3325(2) 0.0242(6) Uani 1 1 d . . .
H22A H 0.2911 0.3919 0.3638 0.029 Uiso 1 1 calc R . .
C23 C 0.5156(3) 0.2914(2) 0.28066(17) 0.0166(5) Uani 1 1 d . . .
N17 N 0.5572(3) 0.35258(19) 0.31968(15) 0.0197(5) Uani 1 1 d . . .
N18 N 0.6985(3) 0.33243(19) 0.30114(16) 0.0214(5) Uani 1 1 d . . .
N19 N 0.7391(3) 0.26207(19) 0.25318(16) 0.0205(5) Uani 1 1 d . . .
N20 N 0.6261(2) 0.23378(19) 0.23908(15) 0.0184(5) Uani 1 1 d . . .
C24 C 0.1397(3) 0.1752(2) 0.19101(17) 0.0170(5) Uani 1 1 d . . .
N21 N 0.2250(3) 0.11192(18) 0.14323(15) 0.0192(5) Uani 1 1 d . . .
N22 N 0.1398(3) 0.07496(19) 0.10846(17) 0.0227(5) Uani 1 1 d . . .
N23 N 0.0091(3) 0.11266(19) 0.13299(16) 0.0227(5) Uani 1 1 d . . .
N24 N 0.0073(3) 0.17586(19) 0.18502(16) 0.0190(5) Uani 1 1 d . . .
H24 H -0.070(4) 0.207(3) 0.209(2) 0.023 Uiso 1 1 d . . .
O11 O 0.6907(2) 1.05998(18) 0.14586(15) 0.0236(5) Uani 1 1 d D . .
H111 H 0.675(4) 1.109(2) 0.173(2) 0.035 Uiso 1 1 d D . .
H112 H 0.727(5) 1.070(4) 0.109(3) 0.035 Uiso 1 1 d . . .
O12 O 0.1949(3) 0.51584(18) 0.66144(16) 0.0312(5) Uani 1 1 d D . .
H121 H 0.212(5) 0.527(3) 0.6027(19) 0.047 Uiso 1 1 d D . .
H122 H 0.231(5) 0.572(3) 0.672(2) 0.047 Uiso 1 1 d D . .
O13 O 0.1301(3) 0.93499(18) 0.00976(14) 0.0279(5) Uani 1 1 d D . .
H131 H 0.157(5) 0.964(3) 0.038(3) 0.042 Uiso 1 1 d D . .
H132 H 0.053(9) 0.971(7) -0.004(6) 0.042 Uiso 0.50 1 d P . .
O14 O 0.1069(2) 0.75462(19) 0.46983(16) 0.0300(5) Uani 1 1 d D . .
H141 H 0.099(5) 0.794(3) 0.510(2) 0.045 Uiso 1 1 d D . .
H142 H 0.135(5) 0.789(3) 0.4238(19) 0.045 Uiso 1 1 d D . .
O15 O 0.4877(3) 1.0003(2) 0.08476(17) 0.0336(6) Uani 1 1 d D . .
H151 H 0.407(3) 1.040(3) 0.103(3) 0.050 Uiso 1 1 d D . .
H152 H 0.563(3) 0.994(4) 0.100(3) 0.050 Uiso 1 1 d D . .
H153 H 0.498(11) 1.015(8) 0.029(6) 0.050 Uiso 0.50 1 d P . .
O16 O 0.3915(3) 0.8293(2) 0.18645(19) 0.0428(7) Uani 1 1 d D . .
O17 O 0.4302(3) 0.4998(2) 0.43410(18) 0.0439(7) Uani 1 1 d . . .
O18 O 0.3307(3) 0.6895(2) 0.35192(16) 0.0404(6) Uani 1 1 d . . .
O19 O 0.1302(3) 0.5392(2) 0.50604(18) 0.0472(7) Uani 1 1 d . . .

loop_
_atom_site_aniso_label
_atom_site_aniso_U_11
_atom_site_aniso_U_22
_atom_site_aniso_U_33
_atom_site_aniso_U_23
_atom_site_aniso_U_13
_atom_site_aniso_U_12
Gd1 0.01048(7) 0.01810(8) 0.01821(8) -0.01015(5) -0.00191(5) -0.00150(5)
O1 0.0185(10) 0.0212(10) 0.0253(11) -0.0124(9) -0.0077(8) 0.0010(8)
O2 0.0149(10) 0.0274(11) 0.0286(11) -0.0177(9) 0.0021(8) -0.0048(9)
O3 0.0123(9) 0.0303(11) 0.0202(10) -0.0124(9) -0.0022(8) -0.0017(8)
O4 0.0235(11) 0.0282(12) 0.0224(11) -0.0123(9) -0.0002(9) -0.0096(9)
O5 0.0184(10) 0.0278(11) 0.0309(12) -0.0169(10) 0.0024(9) -0.0077(9)
O6 0.0261(12) 0.0433(14) 0.0292(12) -0.0203(11) -0.0097(10) 0.0060(10)
O7 0.0195(11) 0.0302(12) 0.0316(12) -0.0167(10) -0.0086(9) 0.0032(9)
O8 0.0311(12) 0.0252(11) 0.0263(11) -0.0146(9) 0.0000(9) -0.0068(9)
C1 0.0140(12) 0.0161(13) 0.0154(12) -0.0028(10) -0.0028(10) -0.0034(10)
C2 0.0138(13) 0.0153(12) 0.0171(13) -0.0041(10) -0.0027(10) -0.0008(10)
C3 0.0130(12) 0.0172(13) 0.0161(12) -0.0029(10) -0.0034(10) -0.0029(10)
C4 0.0162(13) 0.0207(14) 0.0190(13) -0.0084(11) -0.0012(10) -0.0047(11)
C5 0.0146(13) 0.0213(14) 0.0240(14) -0.0093(12) 0.0004(11) 0.0002(11)
C6 0.0126(13) 0.0201(14) 0.0229(14) -0.0046(11) -0.0022(11) -0.0026(10)
C7 0.0139(13) 0.0179(13) 0.0199(13) -0.0049(11) -0.0026(10) -0.0017(10)
N1 0.0151(12) 0.0261(13) 0.0366(15) -0.0176(11) -0.0060(10) -0.0032(10)
N2 0.0186(13) 0.0303(14) 0.0419(16) -0.0206(12) -0.0069(11) -0.0027(11)
N3 0.0180(12) 0.0273(14) 0.0374(15) -0.0177(12) -0.0066(11) -0.0027(10)
N4 0.0130(11) 0.0208(12) 0.0242(12) -0.0099(10) -0.0046(9) -0.0019(9)
C8 0.0138(12) 0.0133(12) 0.0149(12) -0.0040(10) -0.0021(10) -0.0033(9)
N5 0.0121(11) 0.0180(11) 0.0180(11) -0.0063(9) -0.0030(9) -0.0032(9)
N6 0.0147(11) 0.0183(11) 0.0197(11) -0.0064(9) -0.0047(9) -0.0032(9)
N7 0.0139(11) 0.0187(11) 0.0210(12) -0.0075(9) -0.0035(9) -0.0023(9)
N8 0.0148(11) 0.0167(11) 0.0192(11) -0.0076(9) -0.0039(9) -0.0014(9)
C9 0.0117(12) 0.0165(13) 0.0182(13) -0.0036(10) -0.0029(10) -0.0025(10)
C10 0.0122(12) 0.0175(13) 0.0154(12) -0.0045(10) -0.0015(10) -0.0010(10)
C11 0.0134(12) 0.0180(13) 0.0153(12) -0.0056(10) -0.0023(10) -0.0033(10)
C12 0.0110(12) 0.0215(14) 0.0201(13) -0.0057(11) -0.0023(10) -0.0016(10)
C13 0.0152(13) 0.0223(14) 0.0220(14) -0.0107(11) -0.0004(11) 0.0001(11)
C14 0.0145(13) 0.0230(14) 0.0212(14) -0.0111(11) -0.0018(11) -0.0026(11)
C15 0.0132(12) 0.0176(13) 0.0155(12) -0.0056(10) -0.0025(10) -0.0029(10)
N9 0.0112(11) 0.0212(12) 0.0219(12) -0.0108(10) -0.0020(9) -0.0020(9)
N10 0.0109(11) 0.0227(12) 0.0197(11) -0.0086(9) -0.0013(9) -0.0020(9)
N11 0.0122(11) 0.0202(12) 0.0192(11) -0.0082(9) -0.0020(9) -0.0032(9)
N12 0.0092(10) 0.0209(12) 0.0206(11) -0.0097(9) -0.0024(9) -0.0016(9)
C16 0.0114(12) 0.0179(13) 0.0183(13) -0.0050(10) -0.0015(10) -0.0028(10)
N13 0.0144(11) 0.0235(12) 0.0216(12) -0.0115(10) -0.0027(9) -0.0030(9)
N14 0.0135(11) 0.0272(13) 0.0276(13) -0.0146(11) -0.0032(10) -0.0029(10)
N15 0.0143(11) 0.0254(13) 0.0255(13) -0.0130(10) -0.0022(10) -0.0032(10)
N16 0.0096(11) 0.0214(12) 0.0208(12) -0.0102(10) -0.0012(9) -0.0014(9)
C17 0.0147(13) 0.0180(13) 0.0191(13) -0.0017(11) -0.0039(10) -0.0032(10)
C18 0.0150(13) 0.0164(13) 0.0163(13) -0.0021(10) -0.0032(10) -0.0031(10)
C19 0.0158(13) 0.0183(13) 0.0173(13) -0.0037(11) -0.0035(10) -0.0042(10)
C20 0.0119(13) 0.0285(15) 0.0291(16) -0.0100(13) -0.0036(11) -0.0019(11)
C21 0.0182(15) 0.0342(17) 0.0357(18) -0.0204(15) -0.0029(13) 0.0016(13)
C22 0.0178(14) 0.0302(16) 0.0291(16) -0.0156(13) -0.0049(12) -0.0035(12)
C23 0.0158(13) 0.0182(13) 0.0169(13) -0.0025(10) -0.0043(10) -0.0043(10)
N17 0.0155(11) 0.0238(12) 0.0228(12) -0.0089(10) -0.0040(9) -0.0050(9)
N18 0.0153(12) 0.0243(13) 0.0265(13) -0.0050(10) -0.0047(10) -0.0056(10)
N19 0.0151(12) 0.0243(13) 0.0234(12) -0.0049(10) -0.0042(10) -0.0047(10)
N20 0.0127(11) 0.0231(12) 0.0216(12) -0.0067(10) -0.0040(9) -0.0043(9)
C24 0.0136(13) 0.0181(13) 0.0195(13) -0.0024(11) -0.0034(10) -0.0038(10)
N21 0.0160(11) 0.0197(12) 0.0237(12) -0.0063(10) -0.0043(9) -0.0043(9)
N22 0.0193(12) 0.0212(12) 0.0307(14) -0.0082(11) -0.0069(10) -0.0046(10)
N23 0.0229(13) 0.0213(12) 0.0284(13) -0.0086(10) -0.0068(10) -0.0072(10)
N24 0.0148(12) 0.0210(12) 0.0233(12) -0.0075(10) -0.0046(10) -0.0032(9)
O11 0.0190(11) 0.0267(12) 0.0252(11) -0.0086(10) -0.0024(9) -0.0021(9)
O12 0.0316(13) 0.0289(12) 0.0369(13) -0.0086(10) -0.0084(11) -0.0089(10)
O13 0.0321(13) 0.0285(12) 0.0263(12) -0.0117(10) -0.0023(10) -0.0098(10)
O14 0.0226(11) 0.0382(13) 0.0348(13) -0.0229(11) -0.0069(10) -0.0005(10)
O15 0.0161(11) 0.0487(15) 0.0397(14) -0.0213(12) -0.0043(10) -0.0017(11)
O16 0.0288(13) 0.0333(14) 0.0648(19) -0.0235(13) 0.0061(12) -0.0052(11)
O17 0.0452(16) 0.0436(15) 0.0447(16) -0.0228(13) -0.0102(13) 0.0047(13)
O18 0.0325(14) 0.0586(17) 0.0370(14) -0.0216(13) -0.0075(11) -0.0090(12)
O19 0.0500(17) 0.0447(16) 0.0432(16) -0.0125(13) -0.0047(13) 0.0004(13)

loop_
_atom_type_symbol
_atom_type_description
_atom_type_scat_dispersion_real
_atom_type_scat_dispersion_imag
_atom_type_scat_source
C C 0.0033 0.0016 'International Tables Vol C Tables 4.2.6.8 and 6.1.1.4'
H H 0.0000 0.0000 'International Tables Vol C Tables 4.2.6.8 and 6.1.1.4'
N N 0.0061 0.0033 'International Tables Vol C Tables 4.2.6.8 and 6.1.1.4'
O O 0.0106 0.0060 'International Tables Vol C Tables 4.2.6.8 and 6.1.1.4'
Gd Gd -0.1653 3.9035 'International Tables Vol C Tables 4.2.6.8 and 6.1.1.4'

loop_
_geom_angle_atom_site_label_1
_geom_angle_atom_site_label_2
_geom_angle_atom_site_label_3
_geom_angle
_geom_angle_site_symmetry_1
_geom_angle_site_symmetry_3
_geom_angle_publ_flag
O2 Gd1 O4 71.71(7) . . ?
O2 Gd1 O1 74.76(7) . . ?
O4 Gd1 O1 111.57(8) . . ?
O2 Gd1 O3 78.68(8) . . ?
O4 Gd1 O3 146.27(7) . . ?
O1 Gd1 O3 74.62(7) . . ?
O2 Gd1 O7 77.14(8) . . ?
O4 Gd1 O7 83.41(8) . . ?
O1 Gd1 O7 141.47(8) . . ?
O3 Gd1 O7 74.43(8) . . ?
O2 Gd1 O6 120.73(9) . . ?
O4 Gd1 O6 75.57(8) . . ?
O1 Gd1 O6 73.38(8) . . ?
O3 Gd1 O6 135.37(7) . . ?
O7 Gd1 O6 144.82(8) . . ?
O2 Gd1 O5 146.64(7) . . ?
O4 Gd1 O5 138.83(7) . . ?
O1 Gd1 O5 79.44(8) . . ?
O3 Gd1 O5 74.33(7) . . ?
O7 Gd1 O5 113.17(8) . . ?
O6 Gd1 O5 69.90(9) . . ?
O2 Gd1 O8 137.98(8) . . ?
O4 Gd1 O8 78.84(8) . . ?
O1 Gd1 O8 145.61(8) . . ?
O3 Gd1 O8 115.55(8) . . ?
O7 Gd1 O8 70.18(8) . . ?
O6 Gd1 O8 78.19(8) . . ?
O5 Gd1 O8 72.83(8) . . ?
Gd1 O1 H11 126(3) . . ?
Gd1 O1 H12 118(3) . . ?
H11 O1 H12 102(4) . . ?
Gd1 O2 H21 122(3) . . ?
Gd1 O2 H22 117(3) . . ?
H21 O2 H22 117(4) . . ?
Gd1 O3 H31 126(3) . . ?
Gd1 O3 H32 122(3) . . ?
H31 O3 H32 109(4) . . ?
Gd1 O4 H41 121(3) . . ?
Gd1 O4 H42 118(3) . . ?
H41 O4 H42 112(4) . . ?
Gd1 O5 H51 114(3) . . ?
Gd1 O5 H52 127(3) . . ?
H51 O5 H52 99(4) . . ?
Gd1 O6 H61 98(2) . . ?
Gd1 O6 H62 117(3) . . ?
H61 O6 H62 95(3) . . ?
Gd1 O7 H71 123(3) . . ?
Gd1 O7 H72 117(3) . . ?
H71 O7 H72 107(4) . . ?
Gd1 O8 H81 137(3) . . ?
Gd1 O8 H82 96.9(18) . . ?
H81 O8 H82 94(3) . . ?
C6 C1 C2 120.3(3) . . ?
C6 C1 C7 120.8(2) . . ?
C2 C1 C7 118.8(2) . . ?
C3 C2 C1 119.8(2) . . ?
C3 C2 H2A 120.1 . . ?
C1 C2 H2A 120.1 . . ?
C4 C3 C2 119.5(2) . . ?
C4 C3 C8 120.1(2) . . ?
C2 C3 C8 120.4(2) . . ?
C5 C4 C3 120.6(3) . . ?
C5 C4 H4A 119.7 . . ?
C3 C4 H4A 119.7 . . ?
C6 C5 C4 120.1(3) . . ?
C6 C5 H5A 119.9 . . ?
C4 C5 H5A 119.9 . . ?
C5 C6 C1 119.6(3) . . ?
C5 C6 H6A 120.2 . . ?
C1 C6 H6A 120.2 . . ?
N1 C7 N4 108.0(2) . . ?
N1 C7 C1 125.4(3) . . ?
N4 C7 C1 126.5(3) . . ?
C7 N1 N2 105.5(2) . . ?
N3 N2 N1 111.2(2) . . ?
N2 N3 N4 106.0(2) . . ?
N3 N4 C7 109.2(2) . . ?
N3 N4 H4 119(2) . . ?
C7 N4 H4 132(2) . . ?
N5 C8 N8 111.4(2) . . ?
N5 C8 C3 125.7(2) . . ?
N8 C8 C3 122.9(2) . . ?
C8 N5 N6 104.3(2) . . ?
N7 N6 N5 110.2(2) . . ?
N6 N7 N8 108.8(2) . . ?
C8 N8 N7 105.3(2) . . ?
C14 C9 C10 119.4(2) . . ?
C14 C9 C15 119.1(2) . . ?
C10 C9 C15 121.5(2) . . ?
C9 C10 C11 119.9(2) . . ?
C9 C10 H10A 120.1 . . ?
C11 C10 H10A 120.1 . . ?
C10 C11 C12 120.2(2) . . ?
C10 C11 C16 119.6(2) . . ?
C12 C11 C16 120.2(2) . . ?
C13 C12 C11 119.6(3) . . ?
C13 C12 H12A 120.2 . . ?
C11 C12 H12A 120.2 . . ?
C14 C13 C12 120.2(3) . . ?
C14 C13 H13A 119.9 . . ?
C12 C13 H13A 119.9 . . ?
C13 C14 C9 120.7(3) . . ?
C13 C14 H14A 119.7 . . ?
C9 C14 H14A 119.7 . . ?
N9 C15 N12 111.3(2) . . ?
N9 C15 C9 122.7(2) . . ?
N12 C15 C9 126.0(2) . . ?
C15 N9 N10 105.3(2) . . ?
N11 N10 N9 108.9(2) . . ?
N10 N11 N12 110.0(2) . . ?
C15 N12 N11 104.5(2) . . ?
N13 C16 N16 107.9(2) . . ?
N13 C16 C11 126.2(2) . . ?
N16 C16 C11 125.9(2) . . ?
C16 N13 N14 105.7(2) . . ?
N15 N14 N13 111.0(2) . . ?
N14 N15 N16 106.2(2) . . ?
N15 N16 C16 109.1(2) . . ?
N15 N16 H16 117(3) . . ?
C16 N16 H16 134(3) . . ?
C22 C17 C18 119.2(3) . . ?
C22 C17 C23 118.8(3) . . ?
C18 C17 C23 122.0(3) . . ?
C19 C18 C17 120.0(3) . . ?
C19 C18 H18A 120.0 . . ?
C17 C18 H18A 120.0 . . ?
C20 C19 C18 120.1(3) . . ?
C20 C19 C24 119.9(3) . . ?
C18 C19 C24 119.9(2) . . ?
C21 C20 C19 119.7(3) . . ?
C21 C20 H20A 120.2 . . ?
C19 C20 H20A 120.2 . . ?
C20 C21 C22 120.4(3) . . ?
C20 C21 H21A 119.8 . . ?
C22 C21 H21A 119.8 . . ?
C21 C22 C17 120.5(3) . . ?
C21 C22 H22A 119.7 . . ?
C17 C22 H22A 119.7 . . ?
N17 C23 N20 111.6(2) . . ?
N17 C23 C17 122.8(3) . . ?
N20 C23 C17 125.5(3) . . ?
C23 N17 N18 104.9(2) . . ?
N19 N18 N17 109.2(2) . . ?
N18 N19 N20 110.1(2) . . ?
N19 N20 C23 104.2(2) . . ?
N21 C24 N24 108.0(2) . . ?
N21 C24 C19 126.1(2) . . ?
N24 C24 C19 125.9(3) . . ?
C24 N21 N22 105.7(2) . . ?
N23 N22 N21 111.1(2) . . ?
N22 N23 N24 106.2(2) . . ?
C24 N24 N23 109.0(2) . . ?
C24 N24 H24 131(3) . . ?
N23 N24 H24 120(3) . . ?
H111 O11 H112 112(5) . . ?
H121 O12 H122 102(3) . . ?
H131 O13 H132 109(7) . . ?
H141 O14 H142 108(3) . . ?
H151 O15 H152 126(4) . . ?
H151 O15 H153 104(7) . . ?
H152 O15 H153 113(7) . . ?

loop_
_geom_bond_atom_site_label_1
_geom_bond_atom_site_label_2
_geom_bond_distance
_geom_bond_site_symmetry_2
_geom_bond_publ_flag
Gd1 O2 2.360(2) . ?
Gd1 O4 2.389(2) . ?
Gd1 O1 2.392(2) . ?
Gd1 O3 2.395(2) . ?
Gd1 O7 2.396(2) . ?
Gd1 O6 2.419(2) . ?
Gd1 O5 2.427(2) . ?
Gd1 O8 2.431(2) . ?
O1 H11 0.82(3) . ?
O1 H12 0.84(3) . ?
O2 H21 0.79(3) . ?
O2 H22 0.82(3) . ?
O3 H31 0.83(3) . ?
O3 H32 0.82(3) . ?
O4 H41 0.88(3) . ?
O4 H42 0.92(3) . ?
O5 H51 0.85(3) . ?
O5 H52 0.85(3) . ?
O6 H61 0.96(3) . ?
O6 H62 0.95(3) . ?
O7 H71 0.82(3) . ?
O7 H72 0.83(3) . ?
O8 H81 0.84(3) . ?
O8 H82 0.97(3) . ?
C1 C6 1.398(4) . ?
C1 C2 1.400(4) . ?
C1 C7 1.461(4) . ?
C2 C3 1.395(4) . ?
C2 H2A 0.9500 . ?
C3 C4 1.395(4) . ?
C3 C8 1.472(4) . ?
C4 C5 1.393(4) . ?
C4 H4A 0.9500 . ?
C5 C6 1.387(4) . ?
C5 H5A 0.9500 . ?
C6 H6A 0.9500 . ?
C7 N1 1.326(4) . ?
C7 N4 1.342(4) . ?
N1 N2 1.357(4) . ?
N2 N3 1.299(4) . ?
N3 N4 1.337(3) . ?
N4 H4 0.87(4) . ?
C8 N5 1.340(3) . ?
C8 N8 1.341(3) . ?
N5 N6 1.344(3) . ?
N6 N7 1.319(3) . ?
N7 N8 1.341(3) . ?
C9 C14 1.395(4) . ?
C9 C10 1.396(4) . ?
C9 C15 1.474(4) . ?
C10 C11 1.397(4) . ?
C10 H10A 0.9500 . ?
C11 C12 1.398(4) . ?
C11 C16 1.463(4) . ?
C12 C13 1.387(4) . ?
C12 H12A 0.9500 . ?
C13 C14 1.385(4) . ?
C13 H13A 0.9500 . ?
C14 H14A 0.9500 . ?
C15 N9 1.338(4) . ?
C15 N12 1.340(3) . ?
N9 N10 1.343(3) . ?
N10 N11 1.313(3) . ?
N11 N12 1.346(3) . ?
C16 N13 1.327(3) . ?
C16 N16 1.343(4) . ?
N13 N14 1.360(3) . ?
N14 N15 1.297(3) . ?
N15 N16 1.340(3) . ?
N16 H16 0.75(4) . ?
C17 C22 1.393(4) . ?
C17 C18 1.395(4) . ?
C17 C23 1.468(4) . ?
C18 C19 1.394(4) . ?
C18 H18A 0.9500 . ?
C19 C20 1.393(4) . ?
C19 C24 1.469(4) . ?
C20 C21 1.382(4) . ?
C20 H20A 0.9500 . ?
C21 C22 1.382(4) . ?
C21 H21A 0.9500 . ?
C22 H22A 0.9500 . ?
C23 N17 1.340(4) . ?
C23 N20 1.345(4) . ?
N17 N18 1.342(3) . ?
N18 N19 1.318(4) . ?
N19 N20 1.343(3) . ?
C24 N21 1.327(4) . ?
C24 N24 1.338(4) . ?
N21 N22 1.358(3) . ?
N22 N23 1.292(4) . ?
N23 N24 1.345(3) . ?
N24 H24 0.85(4) . ?
O11 H111 0.85(2) . ?
O11 H112 0.64(4) . ?
O12 H121 0.96(3) . ?
O12 H122 0.97(3) . ?
O13 H131 0.80(3) . ?
O13 H132 0.88(8) . ?
O14 H141 0.92(3) . ?
O14 H142 0.84(3) . ?
O15 H151 0.89(3) . ?
O15 H152 0.83(3) . ?
O15 H153 0.92(9) . ?

loop_
_geom_hbond_atom_site_label_D
_geom_hbond_atom_site_label_H
_geom_hbond_atom_site_label_A
_geom_hbond_distance_DH
_geom_hbond_distance_HA
_geom_hbond_distance_DA
_geom_hbond_angle_DHA
_geom_hbond_site_symmetry_A
O1 H11 O11 0.82(3) 1.95(3) 2.752(3) 168(4) 2_666
O1 H12 N10 0.84(3) 1.99(3) 2.821(3) 176(4) 2_556
O2 H21 O16 0.79(3) 1.95(3) 2.717(3) 163(4) 2_566
O2 H22 N9 0.82(3) 1.93(3) 2.749(3) 178(4) 2_556
O3 H31 O14 0.83(3) 1.90(3) 2.718(3) 167(4) 2_566
O3 H32 N13 0.82(3) 2.00(3) 2.821(3) 174(4) .
O4 H41 N7 0.88(3) 1.95(3) 2.784(3) 156(4) 1_556
O4 H42 O13 0.92(3) 1.79(3) 2.706(3) 171(4) 2_566
O5 H51 O12 0.85(3) 1.82(3) 2.652(3) 165(4) .
O5 H52 N14 0.85(3) 1.95(3) 2.786(3) 172(4) .
O6 H62 N8 0.95(3) 1.81(3) 2.745(3) 166(4) 1_556
O7 H71 O18 0.82(3) 1.93(3) 2.732(3) 167(4) 2_566
O7 H72 N1 0.83(3) 2.12(3) 2.883(3) 154(4) 2_566
O8 H81 N5 0.84(3) 2.08(3) 2.831(3) 148(4) 2_566
O8 H82 N3 0.97(3) 2.54(3) 3.465(4) 159(3) 2_666
N4 H4 N6 0.87(4) 1.89(4) 2.751(3) 172(3) 1_655
N16 H16 N11 0.75(4) 2.00(4) 2.749(3) 172(4) 1_655
N24 H24 N19 0.85(4) 1.91(4) 2.750(4) 169(4) 1_455
O11 H111 N20 0.85(2) 2.13(3) 2.982(3) 177(4) 1_565
O11 H112 O13 0.64(4) 2.18(5) 2.810(3) 165(5) 2_675
O12 H121 O19 0.96(3) 1.96(3) 2.799(4) 146(4) .
O12 H122 N18 0.97(3) 1.79(3) 2.750(3) 175(4) 2_666
O13 H131 N22 0.80(3) 2.06(4) 2.805(3) 155(4) 1_565
O13 H132 O13 0.88(8) 2.00(8) 2.856(5) 166(9) 2_575
O14 H141 N12 0.92(3) 1.94(3) 2.840(3) 165(4) 2_566
O15 H151 N21 0.89(3) 1.90(3) 2.792(3) 174(4) 1_565
O15 H152 O11 0.83(3) 2.06(4) 2.791(3) 147(4) .
O15 H153 O15 0.92(9) 1.94(9) 2.828(5) 161(9) 2_675
